data_1545780
loop_
_publ_author_name
'Yi, Liang'
'Zhang, Yuyang'
'Zhang, Zhao-Fei'
'Sun, Dequn'
'Ye, Song'

_publ_section_title
;
 Synthesis of Dihydropyridinone-Fused Indoles and \a-Carbolines via
 N-Heterocyclic Carbene-Catalyzed [3 + 3] Annulation of Indolin-2-imines
 and Bromoenals.
;
_journal_issue 9
_journal_name_full 'Organic letters'
_journal_page_first 2286
_journal_page_last 2289
_journal_paper_doi 10.1021/acs.orglett.7b00820
_journal_volume 19
_journal_year 2017
_chemical_formula_moiety 'C25 H21 Br N2 O3 S'
_chemical_formula_sum 'C25 H21 Br N2 O3 S'
_chemical_formula_weight 509.41
_space_group_crystal_system monoclinic
_space_group_IT_number 14
_space_group_name_Hall '-P 2ybc'
_space_group_name_H-M_alt 'P 1 21/c 1'
_symmetry_space_group_name_Hall '-P 2ybc'
_symmetry_space_group_name_H-M 'P 1 21/c 1'
_atom_sites_solution_hydrogens geom
_atom_sites_solution_primary dual
_audit_creation_date 2016-09-12
_audit_creation_method
;
Olex2 1.2
(compiled 2016.02.19 svn.r3266 for OlexSys, GUI svn.r5221)
;
_cell_angle_alpha 90
_cell_angle_beta 98.720(7)
_cell_angle_gamma 90
_cell_formula_units_Z 4
_cell_length_a 8.729(4)
_cell_length_b 9.996(4)
_cell_length_c 25.710(11)
_cell_measurement_reflns_used 5612
_cell_measurement_temperature 173
_cell_measurement_theta_max 27.5
_cell_measurement_theta_min 1.6
_cell_volume 2217.4(16)
_computing_cell_refinement
;
CrystalClear-SM Expert 2.0 r4 (Rigaku, 2009)
;
_computing_data_collection
;
CrystalClear-SM Expert 2.0 r4 (Rigaku, 2009)
;
_computing_data_reduction
;
CrystalClear-SM Expert 2.0 r4 (Rigaku, 2009)
;
_computing_molecular_graphics 'Olex2 (Dolomanov et al., 2009)'
_computing_publication_material 'CIFTAB (Sheldrick, 2013)'
_computing_structure_refinement 'ShelXL (Sheldrick, 2014)'
_computing_structure_solution 'ShelXT (Sheldrick, 2014)'
_diffrn_ambient_temperature 173
_diffrn_detector CCD
_diffrn_detector_area_resol_mean 28.5714
_diffrn_measured_fraction_theta_full 0.994
_diffrn_measured_fraction_theta_max 0.994
_diffrn_measurement_details
;
scan:
    Number of images: 348
               Slice: -110.0000 - 64.0000
         Image width: 0.5000
            Exp time: 8.0000
       Rotation axis: Omega
               Omega: 0.0000
                 Chi: 45.0000
                 Phi: 0.0000
                 XTD: 45.1443
              2theta: -19.9339
scan:
    Number of images: 278
               Slice: -80.0000 - 59.0000
         Image width: 0.5000
            Exp time: 8.0000
       Rotation axis: Omega
               Omega: 0.0000
                 Chi: 45.0000
                 Phi: 90.0000
                 XTD: 45.1443
              2theta: -19.9339
scan:
    Number of images: 360
               Slice: -110.0000 - 70.0000
         Image width: 0.5000
            Exp time: 8.0000
       Rotation axis: Omega
               Omega: 0.0000
                 Chi: 45.0000
                 Phi: 180.0000
                 XTD: 45.1443
              2theta: -19.9339
scan:
    Number of images: 252
               Slice: -80.0000 - 46.0000
         Image width: 0.5000
            Exp time: 8.0000
       Rotation axis: Omega
               Omega: 0.0000
                 Chi: 45.0000
                 Phi: 270.0000
                 XTD: 45.1443
              2theta: -19.9339
;
_diffrn_measurement_device
;
AFC10: Fixed Chi 2 circle
;
_diffrn_measurement_device_type
;
Rigaku Saturn724+ (2x2 bin mode)
;
_diffrn_measurement_method 'profile data from \w-scans'
_diffrn_measurement_specimen_support Fiber
_diffrn_orient_matrix_type d*Trek
_diffrn_orient_matrix_UB_11 -0.101857
_diffrn_orient_matrix_UB_12 0.037800
_diffrn_orient_matrix_UB_13 -0.040353
_diffrn_orient_matrix_UB_21 0.000709
_diffrn_orient_matrix_UB_22 -0.072108
_diffrn_orient_matrix_UB_23 -0.069334
_diffrn_orient_matrix_UB_31 -0.023797
_diffrn_orient_matrix_UB_32 -0.021842
_diffrn_orient_matrix_UB_33 0.022473
_diffrn_radiation_monochromator 'Graphite Monochromator'
_diffrn_radiation_type MoK\a
_diffrn_radiation_wavelength 0.71073
_diffrn_reflns_av_R_equivalents 0.0913
_diffrn_reflns_av_unetI/netI 0.0574
_diffrn_reflns_Laue_measured_fraction_full 0.994
_diffrn_reflns_Laue_measured_fraction_max 0.994
_diffrn_reflns_limit_h_max 10
_diffrn_reflns_limit_h_min -10
_diffrn_reflns_limit_k_max 11
_diffrn_reflns_limit_k_min -11
_diffrn_reflns_limit_l_max 30
_diffrn_reflns_limit_l_min -30
_diffrn_reflns_number 24835
_diffrn_reflns_point_group_measured_fraction_full 0.994
_diffrn_reflns_point_group_measured_fraction_max 0.994
_diffrn_reflns_theta_full 25.198
_diffrn_reflns_theta_max 25.198
_diffrn_reflns_theta_min 2.645
_diffrn_source 'Sealed Tube'
_diffrn_source_current 30.0
_diffrn_source_power 1.5
_diffrn_source_voltage 50.0
_exptl_absorpt_coefficient_mu 1.979
_exptl_absorpt_correction_T_max 1.000
_exptl_absorpt_correction_T_min 0.731
_exptl_absorpt_correction_type multi-scan
_exptl_absorpt_process_details 'CrystalClear-SM Expert 2.0 r4 (Rigaku, 2009)'
_exptl_crystal_colour Colorless
_exptl_crystal_density_diffrn 1.526
_exptl_crystal_description Plate
_exptl_crystal_F_000 1040
_exptl_crystal_size_max 0.324
_exptl_crystal_size_mid 0.182
_exptl_crystal_size_min 0.069
_refine_diff_density_max 0.493
_refine_diff_density_min -0.547
_refine_diff_density_rms 0.087
_refine_ls_extinction_method none
_refine_ls_goodness_of_fit_ref 1.327
_refine_ls_hydrogen_treatment constr
_refine_ls_matrix_type full
_refine_ls_number_parameters 393
_refine_ls_number_reflns 3965
_refine_ls_number_restraints 423
_refine_ls_restrained_S_all 1.286
_refine_ls_R_factor_all 0.1414
_refine_ls_R_factor_gt 0.1280
_refine_ls_shift/su_max 0.000
_refine_ls_shift/su_mean 0.000
_refine_ls_structure_factor_coef Fsqd
_refine_ls_weighting_details 'w=1/[\s^2^(Fo^2^)+14.1723P] where P=(Fo^2^+2Fc^2^)/3'
_refine_ls_weighting_scheme calc
_refine_ls_wR_factor_gt 0.1920
_refine_ls_wR_factor_ref 0.1975
_reflns_Friedel_coverage 0.000
_reflns_number_gt 3603
_reflns_number_total 3965
_reflns_threshold_expression 'I > 2\s(I)'
_cod_data_source_file ol7b00820_si_002.cif
_cod_data_source_block sa5034
_cod_depositor_comments
;
The following automatic conversions were performed:

'_exptl_absorpt_correction_type' value 'Multi-scan' changed to
'multi-scan' according to
/home/data/users/saulius/crontab/automatic-downloads/rss-feeds/ACS/lib/dictionaries/cif_core.dic
dictionary named 'cif_core.dic' version 2.4.2 from 2011-04-26.

Automatic conversion script
Id: cif_fix_values 4973 2017-02-22 13:04:09Z antanas 

 Adding full bibliography for 1545780.cif.
;
_cod_database_code 1545780
_shelx_space_group_comment
;
The symmetry employed for this shelxl refinement is uniquely defined
by the following loop, which should always be used as a source of
symmetry information in preference to the above space-group names.
They are only intended as comments.
;
_olex2_refinement_description
;
1. Fixed Uiso
 At 1.2 times of:
  All C(H) groups, All C(H,H) groups
 At 1.5 times of:
  All C(H,H,H) groups
2. Restrained distances
 C25A-C20 = C25-C20 = C23-C22 = C21-C20 = C24-C23 = C22-C21 = C25-C24
 1.39 with sigma of 0.01
 S1-C13A = S1-C13
 1.76 with sigma of 0.01
3. Uiso/Uaniso restraints and constraints
C21 \\sim C22 \\sim C23 \\sim C24 \\sim C25 \\sim C21A \\sim C24A \\sim C22A
\\sim C25A: within 1.7A with sigma of 0.02 and sigma for terminal atoms of 0.04
C13 \\sim C14 \\sim C15 \\sim C16 \\sim C17 \\sim C18 \\sim C19 \\sim C18A
\\sim C13A \\sim C14A \\sim C19A \\sim C15A \\sim C16A \\sim C17A: within 1.7A
with sigma of 0.02 and sigma for terminal atoms of 0.04
Uanis(C20) \\sim Ueq, Uanis(C21) \\sim Ueq, Uanis(C22) \\sim Ueq, Uanis(C23)
\\sim Ueq, Uanis(C24A) \\sim Ueq, Uanis(C25A) \\sim Ueq, Uanis(C25) \\sim Ueq,
Uanis(C24) \\sim Ueq, Uanis(C21A) \\sim Ueq, Uanis(C22A) \\sim Ueq: with sigma
of 0.01 and sigma for terminal atoms of 0.02
Uanis(C13) \\sim Ueq, Uanis(C14) \\sim Ueq, Uanis(C15) \\sim Ueq, Uanis(C16)
\\sim Ueq, Uanis(C17) \\sim Ueq, Uanis(C18) \\sim Ueq, Uanis(C19) \\sim Ueq,
Uanis(C13A) \\sim Ueq, Uanis(C14A) \\sim Ueq, Uanis(C15A) \\sim Ueq,
Uanis(C16A) \\sim Ueq, Uanis(C17A) \\sim Ueq, Uanis(C18A) \\sim Ueq,
Uanis(C19A) \\sim Ueq: with sigma of 0.01 and sigma for terminal atoms of 0.02
4. Others
 Sof(H23A)=Sof(C21A)=Sof(H21A)=Sof(C24A)=Sof(H24A)=Sof(C22A)=Sof(H22A)=
 Sof(C25A)=Sof(H25A)=1-FVAR(1)
 Sof(C21)=Sof(H21)=Sof(C22)=Sof(H22)=Sof(H23)=Sof(C24)=Sof(H24)=Sof(C25)=
 Sof(H25)=FVAR(1)
 Sof(C18A)=Sof(H18A)=Sof(C13A)=Sof(C14A)=Sof(H14A)=Sof(C19A)=Sof(H19D)=
 Sof(H19E)=Sof(H19F)=Sof(C15A)=Sof(H15A)=Sof(C16A)=Sof(C17A)=Sof(H17A)=1-FVAR(2)
 Sof(C13)=Sof(C14)=Sof(H14)=Sof(C15)=Sof(H15)=Sof(C16)=Sof(C17)=Sof(H17)=
 Sof(C18)=Sof(H18)=Sof(C19)=Sof(H19A)=Sof(H19B)=Sof(H19C)=FVAR(2)
5.a Ternary CH refined with riding coordinates:
 C10(H10)
5.b Secondary CH2 refined with riding coordinates:
 C11(H11A,H11B)
5.c Aromatic/amide H refined with riding coordinates:
 C2(H2), C4(H4), C5(H5), C14(H14), C15(H15), C17(H17), C18(H18), C21(H21),
 C22(H22), C23(H23), C23(H23A), C24(H24), C25(H25), C21A(H21A), C18A(H18A),
 C24A(H24A), C14A(H14A), C15A(H15A), C22A(H22A), C17A(H17A), C25A(H25A)
5.d Idealised Me refined as rotating group:
 C9(H0AA,H0AB,H0AC), C19(H19A,H19B,H19C), C19A(H19D,H19E,H19F)
;
_shelx_shelxl_version_number 2014/7
_olex2_submission_special_instructions 'No special instructions were received'

loop_
_space_group_symop_operation_xyz
'x, y, z'
'-x, y+1/2, -z+1/2'
'-x, -y, -z'
'x, -y-1/2, z-1/2'

loop_
_atom_site_label
_atom_site_type_symbol
_atom_site_fract_x
_atom_site_fract_y
_atom_site_fract_z
_atom_site_U_iso_or_equiv
_atom_site_adp_type
_atom_site_occupancy
_atom_site_site_symmetry_order
_atom_site_calc_flag
_atom_site_refinement_flags_posn
_atom_site_refinement_flags_adp
_atom_site_refinement_flags_occupancy
_atom_site_disorder_assembly
_atom_site_disorder_group
Br1 Br 0.26100(16) 0.40225(10) 0.32335(4) 0.0795(5) Uani 1 1 d . . . . .
S1 S 1.0834(3) -0.1336(3) 0.36520(8) 0.0652(8) Uani 1 1 d D . . . .
O1 O 0.8978(7) -0.3706(7) 0.3363(2) 0.0556(17) Uani 1 1 d . . . . .
O2 O 1.1044(8) 0.0044(9) 0.3768(2) 0.079(2) Uani 1 1 d . . . . .
O3 O 1.1776(7) -0.1973(11) 0.3324(2) 0.110(4) Uani 1 1 d . . . . .
N1 N 0.8340(9) 0.0870(8) 0.3041(2) 0.0520(19) Uani 1 1 d . . . . .
N2 N 0.8949(7) -0.1420(8) 0.3338(2) 0.0428(17) Uani 1 1 d . . . . .
C1 C 0.5942(10) 0.1039(8) 0.3263(3) 0.0398(19) Uani 1 1 d . . . . .
C2 C 0.4551(10) 0.1713(8) 0.3314(3) 0.042(2) Uani 1 1 d . . . . .
H2 H 0.3757 0.1288 0.3454 0.051 Uiso 1 1 calc R . . . .
C3 C 0.4418(12) 0.3023(8) 0.3150(3) 0.053(2) Uani 1 1 d . . . . .
C4 C 0.5563(15) 0.3688(9) 0.2920(3) 0.068(3) Uani 1 1 d . . . . .
H4 H 0.5416 0.4573 0.2813 0.081 Uiso 1 1 calc R . . . .
C5 C 0.6907(14) 0.3027(9) 0.2854(3) 0.063(3) Uani 1 1 d . . . . .
H5 H 0.7662 0.3444 0.2692 0.076 Uiso 1 1 calc R . . . .
C6 C 0.7100(11) 0.1720(8) 0.3037(3) 0.048(2) Uani 1 1 d . . . . .
C7 C 0.7998(9) -0.0282(8) 0.3281(3) 0.0382(19) Uani 1 1 d . . . . .
C8 C 0.6528(9) -0.0261(8) 0.3408(3) 0.0332(17) Uani 1 1 d . . . . .
C9 C 0.9657(10) 0.1127(12) 0.2753(3) 0.068(3) Uani 1 1 d . . . . .
H0AA H 0.9292 0.1589 0.2431 0.102 Uiso 1 1 calc GR . . . .
H0AB H 1.0116 0.0292 0.2675 0.102 Uiso 1 1 calc GR . . . .
H0AC H 1.0417 0.1667 0.2966 0.102 Uiso 1 1 calc GR . . . .
C10 C 0.5805(9) -0.1506(7) 0.3579(3) 0.0330(16) Uani 1 1 d . . . . .
H10 H 0.4691 -0.1459 0.3450 0.040 Uiso 1 1 calc R . . . .
C11 C 0.6484(9) -0.2655(7) 0.3281(3) 0.0357(18) Uani 1 1 d . . . . .
H11A H 0.6136 -0.3499 0.3408 0.043 Uiso 1 1 calc R . . . .
H11B H 0.6054 -0.2587 0.2911 0.043 Uiso 1 1 calc R . . . .
C12 C 0.8210(9) -0.2696(9) 0.3326(3) 0.0395(19) Uani 1 1 d . . . . .
C13 C 1.096(3) -0.2295(14) 0.4233(4) 0.042(4) Uani 0.672(11) 1 d D U P A 1
C14 C 1.0719(16) -0.1606(15) 0.4708(5) 0.040(3) Uani 0.672(11) 1 d . U P A 1
H14 H 1.0419 -0.0713 0.4688 0.048 Uiso 0.672(11) 1 calc R . P A 1
C15 C 1.092(2) -0.2236(19) 0.5185(7) 0.052(4) Uani 0.672(11) 1 d . U P A 1
H15 H 1.0859 -0.1732 0.5485 0.063 Uiso 0.672(11) 1 calc R . P A 1
C16 C 1.121(2) -0.3542(19) 0.5239(7) 0.072(4) Uani 0.672(11) 1 d . U P A 1
C17 C 1.143(2) -0.4262(17) 0.4799(6) 0.077(4) Uani 0.672(11) 1 d . U P A 1
H17 H 1.1677 -0.5165 0.4836 0.093 Uiso 0.672(11) 1 calc R . P A 1
C18 C 1.1290(16) -0.3695(14) 0.4313(5) 0.056(3) Uani 0.672(11) 1 d . U P A 1
H18 H 1.1414 -0.4226 0.4025 0.067 Uiso 0.672(11) 1 calc R . P A 1
C19 C 1.141(3) -0.419(2) 0.5784(8) 0.112(7) Uani 0.672(11) 1 d . U P A 1
H19A H 1.1524 -0.3505 0.6049 0.168 Uiso 0.672(11) 1 calc GR . P A 1
H19B H 1.2309 -0.4751 0.5829 0.168 Uiso 0.672(11) 1 calc GR . P A 1
H19C H 1.0509 -0.4720 0.5817 0.168 Uiso 0.672(11) 1 calc GR . P A 1
C20 C 0.6007(9) -0.1726(7) 0.4175(3) 0.0359(18) Uani 1 1 d D U . . .
C21 C 0.603(3) -0.0608(16) 0.4504(6) 0.036(5) Uani 0.376(11) 1 d D U P B 1
H21 H 0.5945 0.0254 0.4366 0.043 Uiso 0.376(11) 1 calc R . P B 1
C22 C 0.619(3) -0.0826(16) 0.5045(7) 0.050(5) Uani 0.376(11) 1 d D U P B 1
H22 H 0.6227 -0.0101 0.5273 0.059 Uiso 0.376(11) 1 calc R . P B 1
C23 C 0.6284(13) -0.2136(11) 0.5249(4) 0.069(3) Uani 1 1 d D U . . .
H23 H 0.6077 -0.2291 0.5588 0.083 Uiso 0.376(11) 1 calc R . P B 1
H23A H 0.6407 -0.2283 0.5610 0.083 Uiso 0.624(11) 1 calc R . P B 2
C24 C 0.668(3) -0.3192(19) 0.4951(7) 0.069(5) Uani 0.376(11) 1 d D U P B 1
H24 H 0.7107 -0.3984 0.5098 0.083 Uiso 0.376(11) 1 calc R . P B 1
C25 C 0.639(3) -0.2967(15) 0.4410(7) 0.056(5) Uani 0.376(11) 1 d D U P B 1
H25 H 0.6454 -0.3695 0.4189 0.067 Uiso 0.376(11) 1 calc R . P B 1
C21A C 0.677(2) -0.0908(18) 0.4521(6) 0.055(4) Uani 0.624(11) 1 d . U P B 2
H21A H 0.7209 -0.0140 0.4403 0.066 Uiso 0.624(11) 1 calc R . P B 2
C18A C 1.214(3) -0.283(3) 0.4296(11) 0.052(5) Uani 0.328(11) 1 d . U P A 2
H18A H 1.2621 -0.3064 0.4010 0.062 Uiso 0.328(11) 1 calc R . P A 2
C13A C 1.088(6) -0.198(4) 0.4289(7) 0.042(6) Uani 0.328(11) 1 d D U P A 2
C24A C 0.5329(19) -0.3041(15) 0.4886(5) 0.053(3) Uani 0.624(11) 1 d . U P B 2
H24A H 0.4814 -0.3757 0.5013 0.063 Uiso 0.624(11) 1 calc R . P B 2
C14A C 1.006(4) -0.153(3) 0.4582(11) 0.040(5) Uani 0.328(11) 1 d . U P A 2
H14A H 0.9317 -0.0878 0.4484 0.048 Uiso 0.328(11) 1 calc R . P A 2
C19A C 1.224(4) -0.361(4) 0.5735(14) 0.080(9) Uani 0.328(11) 1 d . U P A 2
H19D H 1.3146 -0.3161 0.5906 0.119 Uiso 0.328(11) 1 calc GR . P A 2
H19E H 1.2466 -0.4544 0.5696 0.119 Uiso 0.328(11) 1 calc GR . P A 2
H19F H 1.1418 -0.3523 0.5943 0.119 Uiso 0.328(11) 1 calc GR . P A 2
C15A C 1.035(4) -0.211(4) 0.5093(15) 0.049(5) Uani 0.328(11) 1 d . U P A 2
H15A H 0.9710 -0.1935 0.5345 0.059 Uiso 0.328(11) 1 calc R . P A 2
C22A C 0.693(2) -0.116(2) 0.5066(6) 0.066(4) Uani 0.624(11) 1 d . U P B 2
H22A H 0.7539 -0.0591 0.5296 0.079 Uiso 0.624(11) 1 calc R . P B 2
C16A C 1.174(4) -0.301(4) 0.5203(14) 0.062(5) Uani 0.328(11) 1 d . U P A 2
C17A C 1.256(4) -0.327(3) 0.4812(12) 0.066(5) Uani 0.328(11) 1 d . U P A 2
H17A H 1.3460 -0.3774 0.4891 0.079 Uiso 0.328(11) 1 calc R . P A 2
C25A C 0.5211(17) -0.2804(12) 0.4346(5) 0.046(3) Uani 0.624(11) 1 d D U P B 2
H25A H 0.4611 -0.3358 0.4106 0.055 Uiso 0.624(11) 1 calc R . P B 2

loop_
_atom_site_aniso_label
_atom_site_aniso_U_11
_atom_site_aniso_U_22
_atom_site_aniso_U_33
_atom_site_aniso_U_23
_atom_site_aniso_U_13
_atom_site_aniso_U_12
Br1 0.1314(11) 0.0453(5) 0.0541(6) -0.0052(5) -0.0107(6) 0.0335(6)
S1 0.0343(12) 0.133(3) 0.0292(11) -0.0198(14) 0.0061(9) -0.0169(15)
O1 0.054(4) 0.076(4) 0.036(3) -0.002(3) 0.006(3) 0.033(3)
O2 0.063(5) 0.131(7) 0.038(4) 0.005(4) -0.005(3) -0.048(5)
O3 0.034(4) 0.261(11) 0.036(3) -0.048(5) 0.011(3) 0.007(5)
N1 0.060(5) 0.070(5) 0.028(3) 0.002(4) 0.011(3) -0.025(4)
N2 0.032(4) 0.073(5) 0.022(3) -0.009(3) 0.003(3) -0.006(4)
C1 0.061(6) 0.036(4) 0.023(4) 0.003(3) 0.008(4) -0.013(4)
C2 0.066(6) 0.036(4) 0.024(4) -0.002(3) 0.006(4) -0.008(4)
C3 0.097(8) 0.032(4) 0.027(4) -0.003(4) -0.003(4) 0.009(5)
C4 0.145(11) 0.029(5) 0.023(4) -0.001(4) -0.011(5) -0.017(6)
C5 0.118(9) 0.049(6) 0.021(4) 0.002(4) 0.007(5) -0.041(6)
C6 0.076(7) 0.041(5) 0.024(4) -0.001(4) 0.001(4) -0.026(5)
C7 0.047(5) 0.047(5) 0.022(4) -0.002(3) 0.008(3) -0.012(4)
C8 0.039(4) 0.043(4) 0.019(3) -0.003(3) 0.009(3) -0.007(4)
C9 0.055(6) 0.120(9) 0.034(5) 0.003(5) 0.022(4) -0.042(6)
C10 0.032(4) 0.035(4) 0.032(4) 0.001(3) 0.005(3) -0.004(3)
C11 0.048(5) 0.034(4) 0.023(4) -0.002(3) -0.004(3) -0.003(4)
C12 0.034(5) 0.063(6) 0.020(4) -0.011(4) 0.002(3) 0.003(4)
C13 0.039(6) 0.054(7) 0.031(5) -0.018(5) -0.001(5) 0.007(6)
C14 0.044(6) 0.043(5) 0.035(5) -0.012(5) 0.009(5) 0.005(5)
C15 0.059(7) 0.059(6) 0.039(6) -0.004(5) 0.008(6) -0.005(6)
C16 0.082(7) 0.076(7) 0.053(6) 0.008(6) -0.005(6) -0.004(6)
C17 0.088(7) 0.065(7) 0.072(6) 0.002(6) -0.009(6) 0.013(6)
C18 0.065(6) 0.049(6) 0.051(6) -0.009(5) -0.001(5) 0.010(5)
C19 0.141(14) 0.116(13) 0.067(10) 0.025(10) -0.027(10) -0.020(11)
C20 0.041(4) 0.039(4) 0.031(4) -0.002(3) 0.016(3) -0.004(3)
C21 0.035(8) 0.045(7) 0.030(7) 0.002(6) 0.012(7) 0.000(7)
C22 0.049(8) 0.058(8) 0.043(7) -0.007(6) 0.012(7) 0.004(7)
C23 0.084(6) 0.080(5) 0.049(4) 0.003(4) 0.025(4) 0.003(5)
C24 0.082(9) 0.069(8) 0.059(8) 0.002(7) 0.020(7) 0.001(7)
C25 0.071(8) 0.053(8) 0.046(7) -0.004(7) 0.020(7) 0.000(7)
C21A 0.058(7) 0.065(7) 0.042(6) 0.002(6) 0.006(6) -0.014(6)
C18A 0.050(8) 0.056(8) 0.050(7) 0.007(7) 0.010(7) 0.005(7)
C13A 0.043(8) 0.048(8) 0.035(8) -0.013(7) 0.005(7) 0.007(7)
C24A 0.065(7) 0.053(6) 0.043(6) 0.003(5) 0.017(5) -0.007(5)
C14A 0.041(8) 0.044(7) 0.036(8) -0.004(6) 0.009(7) 0.003(7)
C19A 0.080(15) 0.100(15) 0.056(13) 0.017(13) 0.002(12) -0.020(13)
C15A 0.052(8) 0.051(7) 0.045(7) -0.003(6) 0.009(7) 0.003(7)
C22A 0.071(7) 0.077(7) 0.048(6) -0.007(6) 0.006(6) -0.019(6)
C16A 0.064(8) 0.065(8) 0.054(7) 0.004(7) -0.001(7) -0.004(7)
C17A 0.064(8) 0.067(8) 0.065(8) 0.008(7) 0.003(7) 0.010(7)
C25A 0.057(7) 0.045(6) 0.036(6) -0.005(5) 0.005(5) -0.008(6)

loop_
_atom_type_symbol
_atom_type_description
_atom_type_scat_dispersion_real
_atom_type_scat_dispersion_imag
_atom_type_scat_source
C C 0.0033 0.0016 'International Tables Vol C Tables 4.2.6.8 and 6.1.1.4'
H H 0.0000 0.0000 'International Tables Vol C Tables 4.2.6.8 and 6.1.1.4'
Br Br -0.2901 2.4595 'International Tables Vol C Tables 4.2.6.8 and 6.1.1.4'
N N 0.0061 0.0033 'International Tables Vol C Tables 4.2.6.8 and 6.1.1.4'
O O 0.0106 0.0060 'International Tables Vol C Tables 4.2.6.8 and 6.1.1.4'
S S 0.1246 0.1234 'International Tables Vol C Tables 4.2.6.8 and 6.1.1.4'

loop_
_geom_angle_atom_site_label_1
_geom_angle_atom_site_label_2
_geom_angle_atom_site_label_3
_geom_angle
O2 S1 N2 103.3(4)
O2 S1 C13 111.1(6)
O2 S1 C13A 100.0(13)
O3 S1 O2 119.7(6)
O3 S1 N2 107.4(4)
O3 S1 C13 107.1(8)
O3 S1 C13A 117.4(15)
N2 S1 C13 107.6(8)
N2 S1 C13A 107.8(18)
C6 N1 C9 124.0(8)
C7 N1 C6 107.4(7)
C7 N1 C9 127.9(9)
C7 N2 S1 121.2(6)
C7 N2 C12 117.6(6)
C12 N2 S1 116.8(6)
C2 C1 C6 119.2(8)
C2 C1 C8 133.6(7)
C6 C1 C8 107.2(8)
C1 C2 H2 121.3
C3 C2 C1 117.3(8)
C3 C2 H2 121.3
C2 C3 Br1 119.8(8)
C2 C3 C4 123.2(9)
C4 C3 Br1 117.0(7)
C3 C4 H4 120.0
C5 C4 C3 119.9(8)
C5 C4 H4 120.0
C4 C5 H5 121.0
C4 C5 C6 118.1(9)
C6 C5 H5 121.0
N1 C6 C1 108.1(7)
N1 C6 C5 129.6(9)
C5 C6 C1 122.2(10)
N1 C7 N2 124.5(7)
N1 C7 C8 111.9(8)
C8 C7 N2 123.2(7)
C1 C8 C10 133.4(7)
C7 C8 C1 105.3(7)
C7 C8 C10 120.7(7)
N1 C9 H0AA 109.5
N1 C9 H0AB 109.5
N1 C9 H0AC 109.5
H0AA C9 H0AB 109.5
H0AA C9 H0AC 109.5
H0AB C9 H0AC 109.5
C8 C10 H10 107.6
C8 C10 C11 105.2(6)
C8 C10 C20 115.2(6)
C11 C10 H10 107.6
C20 C10 H10 107.6
C20 C10 C11 113.3(6)
C10 C11 H11A 108.3
C10 C11 H11B 108.3
H11A C11 H11B 107.4
C12 C11 C10 116.0(6)
C12 C11 H11A 108.3
C12 C11 H11B 108.3
O1 C12 N2 120.1(7)
O1 C12 C11 124.8(8)
N2 C12 C11 115.1(7)
C14 C13 S1 117.3(11)
C18 C13 S1 129.4(11)
C18 C13 C14 113.3(10)
C13 C14 H14 119.2
C15 C14 C13 121.6(14)
C15 C14 H14 119.2
C14 C15 H15 118.6
C16 C15 C14 122.8(17)
C16 C15 H15 118.6
C15 C16 C17 118.2(17)
C15 C16 C19 120.2(18)
C17 C16 C19 121.4(18)
C16 C17 H17 118.9
C18 C17 C16 122.2(16)
C18 C17 H17 118.9
C13 C18 H18 119.2
C17 C18 C13 121.6(13)
C17 C18 H18 119.2
C16 C19 H19A 109.5
C16 C19 H19B 109.5
C16 C19 H19C 109.5
H19A C19 H19B 109.5
H19A C19 H19C 109.5
H19B C19 H19C 109.5
C21 C20 C10 118.6(9)
C25 C20 C10 122.9(10)
C25 C20 C21 117.8(13)
C21A C20 C10 123.9(9)
C21A C20 C25A 119.7(10)
C25A C20 C10 116.1(8)
C20 C21 H21 121.1
C22 C21 C20 117.9(16)
C22 C21 H21 121.1
C21 C22 H22 119.7
C21 C22 C23 120.6(17)
C23 C22 H22 119.7
C22 C23 H23 119.6
C24 C23 C22 120.7(14)
C24 C23 H23 119.6
C24A C23 H23A 120.4
C22A C23 H23A 120.4
C22A C23 C24A 119.1(12)
C23 C24 H24 123.0
C23 C24 C25 114.0(18)
C25 C24 H24 123.0
C20 C25 H25 117.6
C24 C25 C20 124.8(18)
C24 C25 H25 117.6
C20 C21A H21A 119.2
C20 C21A C22A 121.7(15)
C22A C21A H21A 119.2
C13A C18A H18A 126.3
C17A C18A H18A 126.3
C17A C18A C13A 107(2)
C18A C13A S1 98(2)
C14A C13A S1 121(3)
C14A C13A C18A 140(2)
C23 C24A H24A 120.8
C25A C24A C23 118.5(12)
C25A C24A H24A 120.8
C13A C14A H14A 123.4
C13A C14A C15A 113(3)
C15A C14A H14A 123.4
H19D C19A H19E 109.5
H19D C19A H19F 109.5
H19E C19A H19F 109.5
C16A C19A H19D 109.5
C16A C19A H19E 109.5
C16A C19A H19F 109.5
C14A C15A H15A 122.0
C14A C15A C16A 116(3)
C16A C15A H15A 122.0
C23 C22A C21A 122.0(16)
C23 C22A H22A 119.0
C21A C22A H22A 119.0
C19A C16A C15A 122(3)
C17A C16A C19A 119(3)
C17A C16A C15A 119(3)
C18A C17A H17A 118.0
C16A C17A C18A 124(3)
C16A C17A H17A 118.0
C20 C25A C24A 118.8(11)
C20 C25A H25A 120.6
C24A C25A H25A 120.6

loop_
_geom_bond_atom_site_label_1
_geom_bond_atom_site_label_2
_geom_bond_distance
Br1 C3 1.907(10)
S1 O2 1.418(8)
S1 O3 1.416(7)
S1 N2 1.721(6)
S1 C13 1.765(8)
S1 C13A 1.753(10)
O1 C12 1.208(9)
N1 C6 1.375(11)
N1 C7 1.361(10)
N1 C9 1.480(10)
N2 C7 1.403(10)
N2 C12 1.428(11)
C1 C2 1.412(11)
C1 C6 1.415(11)
C1 C8 1.425(11)
C2 H2 0.9300
C2 C3 1.376(11)
C3 C4 1.403(14)
C4 H4 0.9300
C4 C5 1.379(14)
C5 H5 0.9300
C5 C6 1.390(12)
C7 C8 1.372(10)
C8 C10 1.492(10)
C9 H0AA 0.9600
C9 H0AB 0.9600
C9 H0AC 0.9600
C10 H10 0.9800
C10 C11 1.548(10)
C10 C20 1.532(10)
C11 H11A 0.9700
C11 H11B 0.9700
C11 C12 1.494(11)
C13 C14 1.444(19)
C13 C18 1.437(19)
C14 H14 0.9300
C14 C15 1.37(2)
C15 H15 0.9300
C15 C16 1.33(3)
C16 C17 1.38(2)
C16 C19 1.53(2)
C17 H17 0.9300
C17 C18 1.36(2)
C18 H18 0.9300
C19 H19A 0.9600
C19 H19B 0.9600
C19 H19C 0.9600
C20 C21 1.400(10)
C20 C25 1.398(10)
C20 C21A 1.311(17)
C20 C25A 1.390(9)
C21 H21 0.9300
C21 C22 1.393(10)
C22 H22 0.9300
C22 C23 1.408(10)
C23 H23 0.9300
C23 H23A 0.9300
C23 C24 1.379(10)
C23 C24A 1.465(18)
C23 C22A 1.252(19)
C24 H24 0.9300
C24 C25 1.393(10)
C25 H25 0.9300
C21A H21A 0.9300
C21A C22A 1.41(2)
C18A H18A 0.9300
C18A C13A 1.39(5)
C18A C17A 1.39(4)
C13A C14A 1.20(5)
C24A H24A 0.9300
C24A C25A 1.396(18)
C14A H14A 0.9300
C14A C15A 1.42(5)
C19A H19D 0.9600
C19A H19E 0.9600
C19A H19F 0.9600
C19A C16A 1.50(5)
C15A H15A 0.9300
C15A C16A 1.51(5)
C22A H22A 0.9300
C16A C17A 1.34(5)
C17A H17A 0.9300
C25A H25A 0.9300

loop_
_geom_torsion_atom_site_label_1
_geom_torsion_atom_site_label_2
_geom_torsion_atom_site_label_3
_geom_torsion_atom_site_label_4
_geom_torsion
Br1 C3 C4 C5 179.2(6)
S1 N2 C7 N1 57.2(9)
S1 N2 C7 C8 -130.6(7)
S1 N2 C12 O1 -24.8(9)
S1 N2 C12 C11 153.7(5)
S1 C13 C14 C15 -174.3(14)
S1 C13 C18 C17 176.2(16)
S1 C13A C14A C15A -175(3)
O2 S1 N2 C7 -3.6(7)
O2 S1 N2 C12 -159.5(5)
O2 S1 C13 C14 20.4(19)
O2 S1 C13 C18 -158.7(18)
O2 S1 C13A C18A -120(2)
O2 S1 C13A C14A 52(4)
O3 S1 N2 C7 -131.0(7)
O3 S1 N2 C12 73.2(7)
O3 S1 C13 C14 152.7(15)
O3 S1 C13 C18 -26(2)
O3 S1 C13A C18A 11(3)
O3 S1 C13A C14A -177(3)
N1 C7 C8 C1 -3.5(8)
N1 C7 C8 C10 168.3(6)
N2 S1 C13 C14 -92.1(16)
N2 S1 C13 C18 89(2)
N2 S1 C13A C18A 132(2)
N2 S1 C13A C14A -55(4)
N2 C7 C8 C1 -176.6(6)
N2 C7 C8 C10 -4.8(11)
C1 C2 C3 Br1 -177.4(5)
C1 C2 C3 C4 2.3(12)
C1 C8 C10 C11 137.3(8)
C1 C8 C10 C20 -97.2(9)
C2 C1 C6 N1 178.7(7)
C2 C1 C6 C5 -1.2(11)
C2 C1 C8 C7 -176.2(8)
C2 C1 C8 C10 13.5(14)
C2 C3 C4 C5 -0.4(13)
C3 C4 C5 C6 -2.2(12)
C4 C5 C6 N1 -176.9(8)
C4 C5 C6 C1 3.0(12)
C6 N1 C7 N2 176.8(7)
C6 N1 C7 C8 3.8(9)
C6 C1 C2 C3 -1.4(11)
C6 C1 C8 C7 1.9(8)
C6 C1 C8 C10 -168.4(7)
C7 N1 C6 C1 -2.4(8)
C7 N1 C6 C5 177.5(8)
C7 N2 C12 O1 178.5(7)
C7 N2 C12 C11 -3.0(9)
C7 C8 C10 C11 -31.8(9)
C7 C8 C10 C20 93.7(8)
C8 C1 C2 C3 176.5(8)
C8 C1 C6 N1 0.3(8)
C8 C1 C6 C5 -179.6(7)
C8 C10 C11 C12 51.8(8)
C8 C10 C20 C21 33.8(15)
C8 C10 C20 C25 -136.7(16)
C8 C10 C20 C21A -0.8(15)
C8 C10 C20 C25A 173.6(9)
C9 N1 C6 C1 168.5(7)
C9 N1 C6 C5 -11.6(13)
C9 N1 C7 N2 6.3(12)
C9 N1 C7 C8 -166.7(7)
C10 C11 C12 O1 141.9(7)
C10 C11 C12 N2 -36.5(9)
C10 C20 C21 C22 178.9(16)
C10 C20 C25 C24 176(2)
C10 C20 C21A C22A -179.4(13)
C10 C20 C25A C24A -178.9(11)
C11 C10 C20 C21 155.0(13)
C11 C10 C20 C25 -15.5(17)
C11 C10 C20 C21A 120.4(12)
C11 C10 C20 C25A -65.2(11)
C12 N2 C7 N1 -147.1(7)
C12 N2 C7 C8 25.1(10)
C13 S1 N2 C7 114.0(8)
C13 S1 N2 C12 -41.9(8)
C13 C14 C15 C16 -6(3)
C14 C13 C18 C17 -3(3)
C14 C15 C16 C17 5(3)
C14 C15 C16 C19 -179.2(16)
C15 C16 C17 C18 -3(3)
C16 C17 C18 C13 2(3)
C18 C13 C14 C15 5(3)
C19 C16 C17 C18 -178.6(17)
C20 C10 C11 C12 -74.8(8)
C20 C21 C22 C23 -1(3)
C20 C21A C22A C23 -4(3)
C21 C20 C25 C24 5(3)
C21 C22 C23 C24 19(3)
C22 C23 C24 C25 -23(3)
C23 C24 C25 C20 12(4)
C23 C24A C25A C20 0(2)
C25 C20 C21 C22 -10(3)
C21A C20 C25A C24A -4(2)
C18A C13A C14A C15A -7(8)
C13A S1 N2 C7 101.7(14)
C13A S1 N2 C12 -54.2(14)
C13A C18A C17A C16A 7(5)
C13A C14A C15A C16A 8(5)
C24A C23 C22A C21A 0(3)
C14A C15A C16A C19A 176(3)
C14A C15A C16A C17A -4(5)
C19A C16A C17A C18A 176(3)
C15A C16A C17A C18A -5(6)
C22A C23 C24A C25A 2(2)
C17A C18A C13A S1 169(2)
C17A C18A C13A C14A -1(8)
C25A C20 C21A C22A 6(2)
